data_4517162
loop_
_publ_author_name
'Yoshida, Kazuhiro'
'Liu, Qiang'
'Yasue, Risa'
'Wada, Shiro'
'Kimura, Ryosuke'
'Konishi, Takuma'
'Ogasawara, Masamichi'

_publ_section_title
;
 Versatile and Enantioselective Preparation of Planar-Chiral
 Metallocene-Fused 4-Dialkylaminopyridines and Their Application in
 Asymmetric Organocatalysis
;
_journal_name_full 'ACS Catalysis'
_journal_page_first 292
_journal_paper_doi 10.1021/acscatal.9b04438
_journal_year 2019
_chemical_formula_sum 'C53 H44 Cl Fe N O3 S'
_chemical_formula_weight 866.25
_space_group_crystal_system triclinic
_space_group_IT_number 1
_space_group_name_Hall 'P 1'
_space_group_name_H-M_alt 'P 1'
_atom_sites_solution_hydrogens geom
_cell_angle_alpha 75.2715(7)
_cell_angle_beta 69.3507(7)
_cell_angle_gamma 63.0204(6)
_cell_formula_units_Z 2
_cell_length_a 12.2076(7)
_cell_length_b 12.7468(7)
_cell_length_c 16.7154(9)
_cell_measurement_reflns_used 5448
_cell_measurement_temperature 173
_cell_measurement_theta_max 26.2917
_cell_measurement_theta_min 2.3469
_cell_volume 2155.2(2)
_computing_cell_refinement 'SAINT V8.34A (Bruker AXS Inc., 2013)'
_computing_data_collection 'APEX2 (Bruker AXS, 2006)'
_computing_data_reduction 'SAINT V8.34A (Bruker AXS Inc., 2013)'
_computing_molecular_graphics 'XSHEL (Bruker AXS,2002)'
_computing_publication_material 'XCIF (Bruker AXS, 2001)'
_computing_structure_refinement 'SHELXL-2013 (Sheldrick, 2013)'
_computing_structure_solution 'SHELXS-97 (Sheldrick, 1997)'
_diffrn_ambient_temperature 173
_diffrn_detector_area_resol_mean 8.3333
_diffrn_measured_fraction_theta_full 0.974
_diffrn_measured_fraction_theta_max 0.974
_diffrn_measurement_device_type 'Bruker APEXII CCD area detector'
_diffrn_measurement_method 'Phi and Omega scans'
_diffrn_radiation_monochromator graphite
_diffrn_radiation_type MoK\a
_diffrn_radiation_wavelength 0.71073
_diffrn_reflns_av_R_equivalents 0.0158
_diffrn_reflns_av_unetI/netI 0.0460
_diffrn_reflns_limit_h_max 14
_diffrn_reflns_limit_h_min -15
_diffrn_reflns_limit_k_max 15
_diffrn_reflns_limit_k_min -15
_diffrn_reflns_limit_l_max 20
_diffrn_reflns_limit_l_min -15
_diffrn_reflns_number 11587
_diffrn_reflns_theta_full 26.39
_diffrn_reflns_theta_max 26.39
_diffrn_reflns_theta_min 2.06
_diffrn_source 'fine-focus sealed tube'
_exptl_absorpt_coefficient_mu 0.506
_exptl_absorpt_correction_T_max 0.95
_exptl_absorpt_correction_T_min 0.87
_exptl_absorpt_correction_type empirical
_exptl_absorpt_process_details 'SADABS (Sheldrick 1996)'
_exptl_crystal_colour 'clear dark red'
_exptl_crystal_density_diffrn 1.335
_exptl_crystal_density_method 'not measured'
_exptl_crystal_description Plate
_exptl_crystal_F_000 904
_exptl_crystal_size_max 0.500
_exptl_crystal_size_mid 0.400
_exptl_crystal_size_min 0.100
_refine_diff_density_max 0.789
_refine_diff_density_min -0.660
_refine_ls_abs_structure_details 'Refined as an inversion twin.'
_refine_ls_abs_structure_Flack 0.000(19)
_refine_ls_extinction_method none
_refine_ls_goodness_of_fit_ref 1.034
_refine_ls_hydrogen_treatment constr
_refine_ls_matrix_type full
_refine_ls_number_parameters 1086
_refine_ls_number_reflns 9817
_refine_ls_number_restraints 3
_refine_ls_restrained_S_all 1.033
_refine_ls_R_factor_all 0.0479
_refine_ls_R_factor_gt 0.0430
_refine_ls_shift/su_max 0.000
_refine_ls_shift/su_mean 0.000
_refine_ls_structure_factor_coef Fsqd
_refine_ls_weighting_details 'w=1/[\s^2^(Fo^2^)+(0.0736P)^2^] where P=(Fo^2^+2Fc^2^)/3'
_refine_ls_weighting_scheme calc
_refine_ls_wR_factor_gt 0.1107
_refine_ls_wR_factor_ref 0.1148
_reflns_number_gt 8846
_reflns_number_total 9817
_reflns_threshold_expression 'I > 2\s(I)'
_cod_data_source_file cs9b04438_si_002.cif
_cod_data_source_block I
_cod_depositor_comments
;

2020-05-14
Z value and formula fixed to values more according to usual
chemical conventions.                 miguel
;
_cod_original_formula_sum 'C106 H88 Cl2 Fe2 N2 O6 S2'
_cod_original_formula_weight 1732.50
_cod_original_formula_units_Z 1
_cod_database_code 4517162

loop_
_space_group_symop_operation_xyz
'x, y, z'

loop_
_atom_site_type_symbol
_atom_site_label
_atom_site_fract_x
_atom_site_fract_y
_atom_site_fract_z
_atom_site_U_iso_or_equiv
_atom_site_adp_type
_atom_site_calc_flag
_atom_site_refinement_flags_adp
_atom_site_refinement_flags_posn
_atom_site_occupancy
C C1 0.4118(6) 0.9597(5) 0.7073(4) 0.0497(14) Uani d . . 1
C C2 0.3694(6) 0.8696(5) 0.7610(4) 0.0533(15) Uani d . . 1
H H2 0.4145 0.8181 0.8015 0.064 Uiso calc U R 1
C C3 0.2698(6) 0.8545(5) 0.7567(4) 0.0485(14) Uani d . . 1
H H3 0.2441 0.797 0.7975 0.058 Uiso calc U R 1
C C4 0.2388(5) 1.0059(5) 0.6375(4) 0.0390(12) Uani d . . 1
C C5 0.3417(5) 1.0292(5) 0.6430(4) 0.0399(12) Uani d . . 1
C C6 0.3507(6) 1.1242(5) 0.5827(4) 0.0439(14) Uani d . . 1
H H6 0.4109 1.1573 0.5722 0.053 Uiso calc U R 1
C C7 0.2561(5) 1.1639(4) 0.5393(4) 0.0425(13) Uani d . . 1
H H7 0.2406 1.2291 0.4958 0.051 Uiso calc U R 1
C C8 0.1872(5) 1.0887(4) 0.5725(4) 0.0398(13) Uani d . . 1
H H8 0.1196 1.0938 0.5541 0.048 Uiso calc U R 1
C C9 -0.0358(5) 1.0551(5) 0.7861(4) 0.0439(13) Uani d . . 1
C C10 -0.0224(6) 1.0373(6) 0.8660(4) 0.0566(16) Uani d . . 1
H H10 0.0311 0.962 0.8878 0.068 Uiso calc U R 1
C C11 -0.0869(6) 1.1293(6) 0.9143(4) 0.0589(17) Uani d . . 1
H H11 -0.0766 1.1171 0.9701 0.071 Uiso calc U R 1
C C12 -0.1665(6) 1.2391(6) 0.8859(4) 0.0520(16) Uani d . . 1
C C13 -0.1787(6) 1.2569(5) 0.8033(4) 0.0546(16) Uani d . . 1
H H13 -0.2317 1.3325 0.7815 0.066 Uiso calc U R 1
C C14 -0.1116(6) 1.1617(5) 0.7515(4) 0.0445(14) Uani d . . 1
H H14 -0.1192 1.1717 0.6951 0.053 Uiso calc U R 1
C C15 -0.2392(9) 1.3392(8) 0.9443(6) 0.094(3) Uani d . . 1
H H15A -0.2886 1.4118 0.9131 0.141 Uiso calc U R 1
H H15B -0.1781 1.3532 0.961 0.141 Uiso calc U R 1
H H15C -0.2974 1.3165 0.9959 0.141 Uiso calc U R 1
C C16 0.4305(5) 0.8428(4) 0.4628(3) 0.0257(10) Uani d . . 1
C C17 0.5376(5) 0.8330(4) 0.4866(3) 0.0249(10) Uani d . . 1
C C18 0.5667(5) 0.9331(4) 0.4455(3) 0.0256(10) Uani d . . 1
C C19 0.4806(5) 1.0051(4) 0.3932(3) 0.0254(10) Uani d . . 1
C C20 0.3955(5) 0.9505(4) 0.4042(3) 0.0258(10) Uani d . . 1
C C21 0.3748(5) 0.7538(4) 0.4831(3) 0.0248(10) Uani d . . 1
C C22 0.4540(5) 0.6387(4) 0.4628(3) 0.0328(12) Uani d . . 1
H H22 0.5438 0.6165 0.4412 0.039 Uiso calc U R 1
C C23 0.4047(6) 0.5570(5) 0.4735(3) 0.0395(13) Uani d . . 1
H H23 0.4599 0.4793 0.4581 0.047 Uiso calc U R 1
C C24 0.2751(7) 0.5878(5) 0.5066(4) 0.0458(15) Uani d . . 1
H H24 0.2414 0.5303 0.5158 0.055 Uiso calc U R 1
C C25 0.1933(6) 0.7020(5) 0.5265(4) 0.0425(13) Uani d . . 1
H H25 0.1036 0.7236 0.5479 0.051 Uiso calc U R 1
C C26 0.2436(5) 0.7837(4) 0.5149(3) 0.0330(11) Uani d . . 1
H H26 0.1879 0.8619 0.5289 0.04 Uiso calc U R 1
C C27 0.6129(5) 0.7273(4) 0.5363(3) 0.0278(10) Uani d . . 1
C C28 0.7462(5) 0.6780(4) 0.5043(3) 0.0327(12) Uani d . . 1
H H28 0.7864 0.7167 0.4543 0.039 Uiso calc U R 1
C C29 0.8200(6) 0.5739(5) 0.5443(4) 0.0445(14) Uani d . . 1
H H29 0.9104 0.5423 0.5221 0.053 Uiso calc U R 1
C C30 0.7633(6) 0.5154(5) 0.6161(4) 0.0470(15) Uani d . . 1
H H30 0.8139 0.4422 0.6422 0.056 Uiso calc U R 1
C C31 0.6298(6) 0.5654(5) 0.6502(4) 0.0399(13) Uani d . . 1
H H31 0.5899 0.5276 0.7009 0.048 Uiso calc U R 1
C C32 0.5575(5) 0.6684(5) 0.6103(3) 0.0335(12) Uani d . . 1
H H32 0.4672 0.7007 0.6335 0.04 Uiso calc U R 1
C C33 0.6786(5) 0.9515(4) 0.4462(3) 0.0259(10) Uani d . . 1
C C34 0.7689(5) 0.9593(4) 0.3693(3) 0.0281(10) Uani d . . 1
H H34 0.7537 0.9612 0.3169 0.034 Uiso calc U R 1
C C35 0.8813(5) 0.9643(4) 0.3671(4) 0.0352(12) Uani d . . 1
H H35 0.9431 0.9676 0.3137 0.042 Uiso calc U R 1
C C36 0.9025(5) 0.9644(4) 0.4430(4) 0.0394(14) Uani d . . 1
H H36 0.9785 0.969 0.4419 0.047 Uiso calc U R 1
C C37 0.8131(6) 0.9577(5) 0.5202(4) 0.0411(13) Uani d . . 1
H H37 0.828 0.9571 0.5725 0.049 Uiso calc U R 1
C C38 0.7011(5) 0.9519(5) 0.5218(4) 0.0369(12) Uani d . . 1
H H38 0.6395 0.9482 0.5752 0.044 Uiso calc U R 1
C C39 0.4893(4) 1.1094(4) 0.3300(3) 0.0272(10) Uani d . . 1
C C40 0.4982(5) 1.1091(4) 0.2452(3) 0.0329(12) Uani d . . 1
H H40 0.4914 1.0462 0.2294 0.039 Uiso calc U R 1
C C41 0.5169(5) 1.2004(5) 0.1826(4) 0.0380(12) Uani d . . 1
H H41 0.526 1.1977 0.1242 0.046 Uiso calc U R 1
C C42 0.5224(5) 1.2940(4) 0.2052(4) 0.0415(14) Uani d . . 1
H H42 0.5342 1.3564 0.1626 0.05 Uiso calc U R 1
C C43 0.5107(5) 1.2971(4) 0.2895(4) 0.0408(14) Uani d . . 1
H H43 0.5127 1.3626 0.3054 0.049 Uiso calc U R 1
C C44 0.4959(5) 1.2039(4) 0.3526(4) 0.0348(12) Uani d . . 1
H H44 0.4905 1.2054 0.4104 0.042 Uiso calc U R 1
C C45 0.2987(5) 0.9912(4) 0.3567(3) 0.0272(10) Uani d . . 1
C C46 0.3001(5) 0.9136(4) 0.3102(3) 0.0286(11) Uani d . . 1
H H46 0.3605 0.8336 0.3117 0.034 Uiso calc U R 1
C C47 0.2145(5) 0.9522(4) 0.2621(3) 0.0339(11) Uani d . . 1
H H47 0.2157 0.8986 0.231 0.041 Uiso calc U R 1
C C48 0.1265(5) 1.0696(4) 0.2591(4) 0.0341(12) Uani d . . 1
H H48 0.069 1.0966 0.2248 0.041 Uiso calc U R 1
C C49 0.1226(5) 1.1463(5) 0.3055(4) 0.0374(12) Uani d . . 1
H H49 0.0612 1.226 0.3041 0.045 Uiso calc U R 1
C C50 0.2078(5) 1.1085(4) 0.3545(3) 0.0285(11) Uani d . . 1
H H50 0.2044 1.1622 0.3866 0.034 Uiso calc U R 1
C C51 1.0746(5) 0.3293(4) 0.0653(3) 0.0425(13) Uani d . . 1
C C52 1.1926(6) 0.2966(4) 0.0827(4) 0.0495(15) Uani d . . 1
H H52 1.2258 0.2218 0.1147 0.059 Uiso calc U R 1
C C53 1.2603(5) 0.3631(4) 0.0575(3) 0.0427(13) Uani d . . 1
H H53 1.3408 0.3313 0.0692 0.051 Uiso calc U R 1
C C54 1.0979(4) 0.5226(4) -0.0016(3) 0.0241(9) Uani d . . 1
C C55 1.0266(5) 0.4510(4) 0.0206(3) 0.0302(10) Uani d . . 1
C C56 0.9160(5) 0.5157(4) -0.0095(3) 0.0362(12) Uani d . . 1
H H56 0.8517 0.4895 -0.0033 0.043 Uiso calc U R 1
C C57 0.9193(5) 0.6258(4) -0.0502(3) 0.0357(12) Uani d . . 1
H H57 0.8576 0.6862 -0.0773 0.043 Uiso calc U R 1
C C58 1.0299(5) 0.6326(4) -0.0443(3) 0.0278(10) Uani d . . 1
H H58 1.0534 0.6982 -0.0651 0.033 Uiso calc U R 1
C C59 1.3856(5) 0.4554(5) -0.1456(3) 0.0345(12) Uani d . . 1
C C60 1.4843(5) 0.3453(4) -0.1514(3) 0.0372(11) Uani d . . 1
H H60 1.5237 0.3078 -0.106 0.045 Uiso calc U R 1
C C61 1.5261(6) 0.2890(5) -0.2240(4) 0.0447(13) Uani d . . 1
H H61 1.593 0.2119 -0.2274 0.054 Uiso calc U R 1
C C62 1.4707(6) 0.3447(5) -0.2925(4) 0.0435(14) Uani d . . 1
C C63 1.3715(6) 0.4561(5) -0.2844(4) 0.0465(14) Uani d . . 1
H H63 1.3327 0.4949 -0.3301 0.056 Uiso calc U R 1
C C64 1.3276(6) 0.5121(5) -0.2113(4) 0.0430(13) Uani d . . 1
H H64 1.2589 0.5881 -0.2066 0.052 Uiso calc U R 1
C C65 1.5206(8) 0.2860(6) -0.3714(5) 0.067(2) Uani d . . 1
H H65A 1.4553 0.3198 -0.4027 0.101 Uiso calc U R 1
H H65B 1.5421 0.2009 -0.3557 0.101 Uiso calc U R 1
H H65C 1.5974 0.2984 -0.4082 0.101 Uiso calc U R 1
C C66 0.9063(4) 0.6354(4) 0.1963(3) 0.0213(10) Uani d . . 1
C C67 0.8204(4) 0.5807(4) 0.2062(3) 0.0207(9) Uani d . . 1
C C68 0.7298(4) 0.6571(4) 0.1581(3) 0.0205(9) Uani d . . 1
C C69 0.7607(4) 0.7592(4) 0.1184(3) 0.0217(10) Uani d . . 1
C C70 0.8691(4) 0.7447(4) 0.1419(3) 0.0201(9) Uani d . . 1
C C71 1.0039(4) 0.5913(4) 0.2435(3) 0.0210(9) Uani d . . 1
C C72 1.0891(5) 0.4726(4) 0.2490(3) 0.0288(11) Uani d . . 1
H H72 1.0894 0.4192 0.2183 0.035 Uiso calc U R 1
C C73 1.1730(5) 0.4322(4) 0.2986(3) 0.0301(11) Uani d . . 1
H H73 1.231 0.3514 0.301 0.036 Uiso calc U R 1
C C74 1.1740(5) 0.5074(4) 0.3448(3) 0.0343(12) Uani d . . 1
H H74 1.2325 0.4792 0.3783 0.041 Uiso calc U R 1
C C75 1.0879(5) 0.6244(4) 0.3411(3) 0.0318(11) Uani d . . 1
H H75 1.0853 0.6767 0.374 0.038 Uiso calc U R 1
C C76 1.0060(5) 0.6657(4) 0.2906(3) 0.0258(10) Uani d . . 1
H H76 0.9494 0.747 0.2877 0.031 Uiso calc U R 1
C C77 0.8121(4) 0.4750(4) 0.2665(3) 0.0235(10) Uani d . . 1
C C78 0.8035(5) 0.4714(4) 0.3517(3) 0.0280(11) Uani d . . 1
H H78 0.8096 0.5334 0.3691 0.034 Uiso calc U R 1
C C79 0.7859(5) 0.3786(4) 0.4128(4) 0.0378(13) Uani d . . 1
H H79 0.7807 0.3772 0.4712 0.045 Uiso calc U R 1
C C80 0.7763(5) 0.2877(4) 0.3871(4) 0.0399(13) Uani d . . 1
H H80 0.7629 0.2246 0.428 0.048 Uiso calc U R 1
C C81 0.7864(5) 0.2903(4) 0.3013(4) 0.0338(12) Uani d . . 1
H H81 0.7812 0.228 0.2835 0.041 Uiso calc U R 1
C C82 0.8041(5) 0.3825(4) 0.2417(3) 0.0268(10) Uani d . . 1
H H82 0.8109 0.3832 0.1832 0.032 Uiso calc U R 1
C C83 0.6188(4) 0.6398(4) 0.1553(3) 0.0233(10) Uani d . . 1
C C84 0.5334(5) 0.6222(4) 0.2334(3) 0.0277(11) Uani d . . 1
H H84 0.5515 0.6145 0.2859 0.033 Uiso calc U R 1
C C85 0.4212(5) 0.6158(4) 0.2348(4) 0.0333(12) Uani d . . 1
H H85 0.3632 0.6038 0.2881 0.04 Uiso calc U R 1
C C86 0.3952(6) 0.6272(5) 0.1580(4) 0.0392(13) Uani d . . 1
H H86 0.3187 0.6238 0.1588 0.047 Uiso calc U R 1
C C87 0.4801(6) 0.6434(5) 0.0800(4) 0.0401(13) Uani d . . 1
H H87 0.4626 0.6495 0.0276 0.048 Uiso calc U R 1
C C88 0.5908(5) 0.6508(4) 0.0786(3) 0.0301(11) Uani d . . 1
H H88 0.648 0.6634 0.0251 0.036 Uiso calc U R 1
C C89 0.6829(5) 0.8642(4) 0.0670(3) 0.0237(10) Uani d . . 1
C C90 0.5515(5) 0.9088(4) 0.0978(3) 0.0297(11) Uani d . . 1
H H90 0.5122 0.8752 0.1513 0.036 Uiso calc U R 1
C C91 0.4757(5) 1.0039(4) 0.0501(4) 0.0421(14) Uani d . . 1
H H91 0.3852 1.0338 0.0706 0.051 Uiso calc U R 1
C C92 0.5334(6) 1.0536(5) -0.0267(5) 0.0536(17) Uani d . . 1
H H92 0.4825 1.1166 -0.0599 0.064 Uiso calc U R 1
C C93 0.6645(7) 1.0123(5) -0.0554(4) 0.0539(17) Uani d . . 1
H H93 0.7038 1.0491 -0.1071 0.065 Uiso calc U R 1
C C94 0.7402(5) 0.9161(4) -0.0086(3) 0.0354(12) Uani d . . 1
H H94 0.8308 0.8868 -0.029 0.042 Uiso calc U R 1
C C95 0.9287(4) 0.8311(4) 0.1211(3) 0.0222(9) Uani d . . 1
C C96 0.8495(5) 0.9487(4) 0.1406(3) 0.0284(11) Uani d . . 1
H H96 0.7593 0.974 0.1611 0.034 Uiso calc U R 1
C C97 0.9064(6) 1.0276(4) 0.1293(4) 0.0395(14) Uani d . . 1
H H97 0.854 1.1063 0.1432 0.047 Uiso calc U R 1
C C98 1.0375(6) 0.9923(4) 0.0982(4) 0.0385(13) Uani d . . 1
H H98 1.075 1.0461 0.0917 0.046 Uiso calc U R 1
C C99 1.1138(6) 0.8779(4) 0.0766(4) 0.0366(12) Uani d . . 1
H H99 1.2036 0.8541 0.053 0.044 Uiso calc U R 1
C C100 1.0588(5) 0.7973(4) 0.0894(3) 0.0273(10) Uani d . . 1
H H100 1.112 0.7184 0.0761 0.033 Uiso calc U R 1
C C101 0.7323(9) 0.7334(7) 0.7389(6) 0.088(3) Uani d . . 1
H H10A 0.7499 0.694 0.6891 0.105 Uiso calc U R 1
H H10B 0.6638 0.8134 0.7339 0.105 Uiso calc U R 1
C C102 0.2496(10) 0.1203(11) 0.8955(7) 0.118(4) Uani d . . 1
H H10C 0.186 0.1045 0.9467 0.177 Uiso calc U R 1
H H10D 0.3228 0.1115 0.9123 0.177 Uiso calc U R 1
H H10E 0.2783 0.064 0.8545 0.177 Uiso calc U R 1
C C103 0.1967(18) 0.2316(13) 0.8585(9) 0.169(8) Uani d . . 1
H H10F 0.2567 0.2682 0.8504 0.202 Uiso calc U R 1
H H10G 0.1188 0.2729 0.903 0.202 Uiso calc U R 1
C C104 0.1608(10) 0.2658(11) 0.7821(7) 0.118(4) Uani d . . 1
H H10H 0.1178 0.2163 0.7815 0.141 Uiso calc U R 1
H H10I 0.2394 0.2477 0.7334 0.141 Uiso calc U R 1
C C105 0.0768(13) 0.3894(13) 0.7668(14) 0.185(9) Uani d . . 1
H H10J -0.0118 0.4059 0.8031 0.221 Uiso calc U R 1
H H10K 0.1073 0.4427 0.7781 0.221 Uiso calc U R 1
C C106 0.0843(12) 0.4018(12) 0.6826(11) 0.168(8) Uani d . . 1
H H10L 0.1743 0.3706 0.6493 0.252 Uiso calc U R 1
H H10M 0.0428 0.4859 0.6629 0.252 Uiso calc U R 1
H H10N 0.0411 0.358 0.6747 0.252 Uiso calc U R 1
Cl Cl1 0.6775(3) 0.6526(3) 0.83345(15) 0.1110(9) Uani d . . 1
Cl Cl2 0.8659(3) 0.7473(3) 0.73406(19) 0.1364(12) Uani d . . 1
Fe Fe1 0.38029(5) 0.99100(5) 0.52003(4) 0.02778(16) Uani d . . 1
Fe Fe2 0.91298(5) 0.60705(4) 0.07667(4) 0.02062(15) Uani d . . 1
N N1 0.2013(4) 0.9188(4) 0.6954(3) 0.0436(10) Uani d . . 1
N N2 1.2176(4) 0.4777(3) 0.0144(2) 0.0311(8) Uani d . . 1
O O1 0.4958(4) 0.9803(4) 0.7158(3) 0.0623(11) Uani d . . 1
O O2 0.0470(5) 0.8278(4) 0.7770(3) 0.0691(13) Uani d . . 1
O O3 0.0097(4) 0.9674(4) 0.6476(3) 0.0592(12) Uani d . . 1
O O4 1.0180(4) 0.2631(3) 0.0822(3) 0.0639(13) Uani d . . 1
O O5 1.4324(4) 0.4724(4) -0.0104(3) 0.0574(11) Uani d . . 1
O O6 1.2725(4) 0.6476(3) -0.0700(3) 0.0488(10) Uani d . . 1
S S1 0.04726(14) 0.93472(13) 0.72357(10) 0.0479(3) Uani d . . 1
S S2 1.33230(12) 0.52373(11) -0.05189(8) 0.0363(3) Uani d . . 1

loop_
_atom_site_aniso_label
_atom_site_aniso_U_11
_atom_site_aniso_U_22
_atom_site_aniso_U_33
_atom_site_aniso_U_12
_atom_site_aniso_U_13
_atom_site_aniso_U_23
C1 0.036(3) 0.072(4) 0.041(3) -0.022(3) -0.003(2) -0.017(3)
C2 0.044(3) 0.063(4) 0.042(3) -0.017(3) -0.009(3) -0.002(3)
C3 0.043(3) 0.042(3) 0.043(3) -0.012(2) -0.002(3) -0.001(2)
C4 0.028(3) 0.046(3) 0.045(3) -0.019(2) 0.002(2) -0.017(3)
C5 0.039(3) 0.046(3) 0.037(3) -0.017(3) -0.005(2) -0.018(2)
C6 0.052(4) 0.044(3) 0.043(3) -0.026(3) -0.004(3) -0.017(3)
C7 0.035(3) 0.030(3) 0.058(4) -0.010(2) -0.004(3) -0.016(2)
C8 0.027(3) 0.036(3) 0.052(3) -0.009(2) -0.004(2) -0.015(2)
C9 0.027(3) 0.054(3) 0.042(3) -0.020(2) -0.003(2) 0.005(3)
C10 0.049(4) 0.074(4) 0.037(3) -0.027(3) -0.004(3) 0.003(3)
C11 0.043(4) 0.092(5) 0.038(3) -0.025(4) -0.009(3) -0.010(3)
C12 0.033(3) 0.080(4) 0.050(4) -0.030(3) -0.002(3) -0.020(3)
C13 0.041(4) 0.049(3) 0.061(4) -0.020(3) -0.015(3) 0.016(3)
C14 0.036(3) 0.067(4) 0.032(3) -0.026(3) -0.010(2) 0.003(3)
C15 0.069(6) 0.111(6) 0.115(8) -0.040(5) 0.001(5) -0.063(6)
C16 0.025(3) 0.021(2) 0.027(2) -0.010(2) -0.004(2) -0.0016(19)
C17 0.020(2) 0.028(2) 0.027(2) -0.010(2) -0.003(2) -0.0088(19)
C18 0.019(2) 0.029(2) 0.027(2) -0.012(2) -0.0020(19) -0.0031(19)
C19 0.021(2) 0.025(2) 0.030(3) -0.0075(19) -0.008(2) -0.0036(19)
C20 0.020(2) 0.026(2) 0.032(3) -0.0082(19) -0.008(2) -0.005(2)
C21 0.028(3) 0.025(2) 0.024(2) -0.012(2) -0.011(2) 0.0012(18)
C22 0.043(3) 0.034(3) 0.027(3) -0.020(2) -0.011(2) -0.002(2)
C23 0.060(4) 0.031(3) 0.034(3) -0.024(3) -0.014(3) -0.002(2)
C24 0.075(5) 0.050(3) 0.040(3) -0.050(3) -0.023(3) 0.008(3)
C25 0.039(3) 0.064(4) 0.040(3) -0.037(3) -0.009(2) -0.001(3)
C26 0.029(3) 0.036(3) 0.036(3) -0.015(2) -0.007(2) -0.007(2)
C27 0.029(3) 0.027(2) 0.029(3) -0.012(2) -0.011(2) 0.000(2)
C28 0.030(3) 0.042(3) 0.025(3) -0.017(2) -0.006(2) 0.002(2)
C29 0.031(3) 0.045(3) 0.046(3) -0.007(3) -0.016(3) 0.004(3)
C30 0.042(3) 0.041(3) 0.048(3) -0.010(3) -0.022(3) 0.015(3)
C31 0.041(3) 0.045(3) 0.034(3) -0.024(3) -0.012(2) 0.012(2)
C32 0.029(3) 0.046(3) 0.031(3) -0.024(2) -0.007(2) 0.001(2)
C33 0.023(3) 0.022(2) 0.034(3) -0.0104(19) -0.009(2) 0.0000(19)
C34 0.025(3) 0.028(2) 0.034(3) -0.013(2) -0.008(2) -0.005(2)
C35 0.030(3) 0.034(3) 0.043(3) -0.017(2) -0.008(2) 0.000(2)
C36 0.029(3) 0.034(3) 0.063(4) -0.016(2) -0.022(3) 0.004(3)
C37 0.041(3) 0.051(3) 0.047(3) -0.026(3) -0.024(3) 0.001(3)
C38 0.036(3) 0.046(3) 0.035(3) -0.022(3) -0.010(2) -0.004(2)
C39 0.018(2) 0.025(2) 0.038(3) -0.0098(19) -0.009(2) 0.001(2)
C40 0.026(3) 0.028(2) 0.040(3) -0.008(2) -0.006(2) -0.005(2)
C41 0.032(3) 0.041(3) 0.036(3) -0.013(2) -0.012(2) 0.003(2)
C42 0.031(3) 0.032(3) 0.057(4) -0.015(2) -0.015(3) 0.012(2)
C43 0.026(3) 0.027(3) 0.067(4) -0.013(2) -0.011(3) 0.000(3)
C44 0.026(3) 0.029(3) 0.051(3) -0.012(2) -0.015(2) 0.002(2)
C45 0.022(3) 0.030(2) 0.034(3) -0.015(2) -0.008(2) -0.001(2)
C46 0.023(3) 0.024(2) 0.037(3) -0.0078(19) -0.009(2) -0.004(2)
C47 0.033(3) 0.037(3) 0.037(3) -0.019(2) -0.009(2) -0.002(2)
C48 0.030(3) 0.039(3) 0.042(3) -0.019(2) -0.016(2) 0.002(2)
C49 0.025(3) 0.033(3) 0.048(3) -0.010(2) -0.013(2) 0.006(2)
C50 0.026(3) 0.025(2) 0.038(3) -0.012(2) -0.013(2) -0.001(2)
C51 0.045(3) 0.022(2) 0.040(3) -0.008(2) 0.009(2) -0.010(2)
C52 0.041(3) 0.028(2) 0.039(3) 0.008(2) 0.002(2) 0.001(2)
C53 0.028(3) 0.043(3) 0.026(2) 0.004(2) 0.000(2) -0.002(2)
C54 0.019(2) 0.025(2) 0.024(2) -0.0063(18) -0.0045(18) -0.0047(18)
C55 0.030(3) 0.026(2) 0.034(3) -0.011(2) -0.002(2) -0.012(2)
C56 0.036(3) 0.045(3) 0.040(3) -0.020(2) -0.010(2) -0.018(2)
C57 0.034(3) 0.041(3) 0.028(3) -0.005(2) -0.014(2) -0.010(2)
C58 0.033(3) 0.027(2) 0.020(2) -0.012(2) -0.0045(19) -0.0008(18)
C59 0.030(3) 0.042(3) 0.037(3) -0.024(2) 0.000(2) -0.009(2)
C60 0.041(3) 0.040(3) 0.032(3) -0.017(2) -0.009(2) -0.006(2)
C61 0.047(3) 0.036(3) 0.043(3) -0.012(2) -0.008(3) -0.007(2)
C62 0.059(4) 0.048(3) 0.033(3) -0.037(3) -0.001(3) -0.006(2)
C63 0.050(4) 0.061(3) 0.034(3) -0.029(3) -0.013(3) -0.001(3)
C64 0.044(3) 0.045(3) 0.037(3) -0.019(2) -0.010(3) -0.001(2)
C65 0.092(6) 0.071(4) 0.056(4) -0.050(4) -0.009(4) -0.018(3)
C66 0.023(2) 0.017(2) 0.023(2) -0.0084(18) -0.0050(19) -0.0040(18)
C67 0.021(2) 0.020(2) 0.023(2) -0.0113(18) -0.0041(18) -0.0041(18)
C68 0.019(2) 0.022(2) 0.023(2) -0.0112(18) -0.0027(18) -0.0064(18)
C69 0.020(2) 0.019(2) 0.026(2) -0.0081(18) -0.0095(19) 0.0015(18)
C70 0.017(2) 0.020(2) 0.025(2) -0.0076(18) -0.0057(19) -0.0060(18)
C71 0.016(2) 0.022(2) 0.024(2) -0.0099(18) -0.0030(18) -0.0006(17)
C72 0.025(3) 0.027(2) 0.034(3) -0.009(2) -0.008(2) -0.005(2)
C73 0.024(3) 0.024(2) 0.041(3) -0.0082(19) -0.014(2) 0.002(2)
C74 0.028(3) 0.045(3) 0.035(3) -0.020(2) -0.016(2) 0.010(2)
C75 0.036(3) 0.039(3) 0.033(3) -0.022(2) -0.012(2) -0.006(2)
C76 0.025(3) 0.024(2) 0.030(3) -0.0094(19) -0.009(2) -0.0036(19)
C77 0.016(2) 0.023(2) 0.030(2) -0.0065(18) -0.0055(19) -0.0024(18)
C78 0.026(3) 0.029(2) 0.028(3) -0.013(2) -0.009(2) 0.003(2)
C79 0.028(3) 0.037(3) 0.035(3) -0.011(2) -0.005(2) 0.008(2)
C80 0.031(3) 0.022(2) 0.053(4) -0.010(2) -0.008(3) 0.011(2)
C81 0.027(3) 0.023(2) 0.052(3) -0.012(2) -0.013(2) 0.000(2)
C82 0.026(3) 0.022(2) 0.035(3) -0.0110(19) -0.009(2) -0.0039(19)
C83 0.018(2) 0.019(2) 0.037(3) -0.0080(18) -0.011(2) -0.0029(19)
C84 0.024(3) 0.021(2) 0.036(3) -0.0084(19) -0.012(2) 0.0015(19)
C85 0.021(3) 0.027(2) 0.052(3) -0.014(2) -0.008(2) 0.001(2)
C86 0.033(3) 0.039(3) 0.061(4) -0.024(2) -0.023(3) 0.001(3)
C87 0.040(3) 0.043(3) 0.052(4) -0.017(3) -0.028(3) -0.007(3)
C88 0.028(3) 0.031(2) 0.035(3) -0.014(2) -0.011(2) -0.003(2)
C89 0.022(2) 0.022(2) 0.031(2) -0.0088(19) -0.013(2) 0.0011(19)
C90 0.027(3) 0.020(2) 0.042(3) -0.008(2) -0.012(2) -0.001(2)
C91 0.023(3) 0.031(3) 0.068(4) -0.010(2) -0.016(3) 0.004(3)
C92 0.042(4) 0.037(3) 0.077(4) -0.012(3) -0.037(3) 0.024(3)
C93 0.055(4) 0.056(3) 0.052(4) -0.032(3) -0.028(3) 0.031(3)
C94 0.033(3) 0.028(2) 0.042(3) -0.011(2) -0.018(2) 0.010(2)
C95 0.027(3) 0.023(2) 0.022(2) -0.0145(19) -0.0091(19) 0.0010(17)
C96 0.031(3) 0.021(2) 0.032(3) -0.008(2) -0.010(2) -0.0036(19)
C97 0.058(4) 0.022(2) 0.045(3) -0.015(2) -0.024(3) -0.002(2)
C98 0.054(4) 0.036(3) 0.044(3) -0.032(3) -0.021(3) 0.004(2)
C99 0.035(3) 0.040(3) 0.044(3) -0.023(2) -0.017(2) 0.005(2)
C100 0.029(3) 0.023(2) 0.037(3) -0.015(2) -0.014(2) 0.0021(19)
C101 0.114(7) 0.091(5) 0.085(6) -0.054(5) -0.060(6) 0.019(5)
C102 0.083(7) 0.194(12) 0.095(7) -0.048(7) -0.018(6) -0.071(8)
C103 0.32(2) 0.157(11) 0.140(11) -0.155(14) -0.157(15) 0.045(9)
C104 0.095(7) 0.156(10) 0.124(9) -0.096(8) 0.046(7) -0.071(8)
C105 0.099(10) 0.169(13) 0.30(2) -0.068(9) 0.046(12) -0.171(16)
C106 0.105(9) 0.176(12) 0.223(16) -0.082(9) 0.084(10) -0.157(13)
Cl1 0.114(2) 0.173(2) 0.0714(13) -0.0893(19) -0.0433(14) 0.0337(15)
Cl2 0.137(2) 0.218(3) 0.1039(18) -0.126(2) -0.0673(18) 0.055(2)
Fe1 0.0223(4) 0.0297(3) 0.0340(4) -0.0128(3) -0.0040(3) -0.0087(3)
Fe2 0.0204(3) 0.0195(3) 0.0240(3) -0.0095(2) -0.0069(3) -0.0017(2)
N1 0.037(3) 0.045(2) 0.047(3) -0.020(2) -0.007(2) -0.003(2)
N2 0.0188(19) 0.041(2) 0.0264(19) -0.0087(16) -0.0018(15) -0.0048(16)
O1 0.054(3) 0.098(3) 0.048(2) -0.040(2) -0.012(2) -0.016(2)
O2 0.062(3) 0.056(2) 0.086(3) -0.038(2) -0.005(3) 0.002(2)
O3 0.044(3) 0.090(3) 0.056(3) -0.038(2) -0.007(2) -0.019(2)
O4 0.070(3) 0.0294(19) 0.082(3) -0.0303(19) 0.014(2) -0.0191(19)
O5 0.030(2) 0.098(3) 0.057(2) -0.023(2) -0.0063(18) -0.044(2)
O6 0.040(2) 0.047(2) 0.058(3) -0.0251(18) 0.0092(19) -0.0211(19)
S1 0.0397(8) 0.0537(8) 0.0510(8) -0.0270(6) -0.0033(6) -0.0041(7)
S2 0.0264(6) 0.0511(7) 0.0375(7) -0.0208(5) 0.0013(5) -0.0188(5)

loop_
_atom_type_symbol
_atom_type_description
_atom_type_scat_dispersion_real
_atom_type_scat_dispersion_imag
_atom_type_scat_source
C C 0.0033 0.0016 'International Tables Vol C Tables 4.2.6.8 and 6.1.1.4'
H H 0.0000 0.0000 'International Tables Vol C Tables 4.2.6.8 and 6.1.1.4'
N N 0.0061 0.0033 'International Tables Vol C Tables 4.2.6.8 and 6.1.1.4'
O O 0.0106 0.0060 'International Tables Vol C Tables 4.2.6.8 and 6.1.1.4'
S S 0.1246 0.1234 'International Tables Vol C Tables 4.2.6.8 and 6.1.1.4'
Cl Cl 0.1484 0.1585 'International Tables Vol C Tables 4.2.6.8 and 6.1.1.4'
Fe Fe 0.3463 0.8444 'International Tables Vol C Tables 4.2.6.8 and 6.1.1.4'

loop_
_geom_angle_atom_site_label_1
_geom_angle_atom_site_label_2
_geom_angle_atom_site_label_3
_geom_angle
O1 C1 C2 123.8(6)
O1 C1 C5 122.2(6)
C2 C1 C5 114.0(5)
C3 C2 C1 123.6(5)
C3 C2 H2 118.2
C1 C2 H2 118.2
C2 C3 N1 123.8(5)
C2 C3 H3 118.1
N1 C3 H3 118.1
N1 C4 C8 131.3(5)
N1 C4 C5 120.9(5)
C8 C4 C5 107.6(5)
N1 C4 Fe1 130.1(4)
C8 C4 Fe1 69.6(3)
C5 C4 Fe1 69.0(3)
C6 C5 C4 107.9(5)
C6 C5 C1 131.4(5)
C4 C5 C1 120.7(5)
C6 C5 Fe1 69.3(3)
C4 C5 Fe1 70.2(3)
C1 C5 Fe1 127.8(4)
C5 C6 C7 109.1(5)
C5 C6 Fe1 71.5(3)
C7 C6 Fe1 70.5(3)
C5 C6 H6 125.4
C7 C6 H6 125.4
Fe1 C6 H6 124.2
C6 C7 C8 108.1(5)
C6 C7 Fe1 69.4(3)
C8 C7 Fe1 70.2(3)
C6 C7 H7 126.0
C8 C7 H7 126.0
Fe1 C7 H7 126.0
C4 C8 C7 107.2(5)
C4 C8 Fe1 70.8(3)
C7 C8 Fe1 69.1(3)
C4 C8 H8 126.4
C7 C8 H8 126.4
Fe1 C8 H8 125.3
C10 C9 C14 123.1(6)
C10 C9 S1 118.6(5)
C14 C9 S1 118.3(5)
C9 C10 C11 118.6(6)
C9 C10 H10 120.7
C11 C10 H10 120.7
C10 C11 C12 122.8(6)
C10 C11 H11 118.6
C12 C11 H11 118.6
C11 C12 C13 118.2(6)
C11 C12 C15 120.4(7)
C13 C12 C15 121.4(7)
C12 C13 C14 119.9(5)
C12 C13 H13 120.0
C14 C13 H13 120.0
C9 C14 C13 117.4(5)
C9 C14 H14 121.3
C13 C14 H14 121.3
C12 C15 H15A 109.5
C12 C15 H15B 109.5
H15A C15 H15B 109.5
C12 C15 H15C 109.5
H15A C15 H15C 109.5
H15B C15 H15C 109.5
C17 C16 C20 107.3(4)
C17 C16 C21 127.8(4)
C20 C16 C21 124.5(4)
C17 C16 Fe1 70.2(3)
C20 C16 Fe1 68.5(2)
C21 C16 Fe1 132.5(4)
C18 C17 C16 108.6(4)
C18 C17 C27 126.8(4)
C16 C17 C27 124.2(4)
C18 C17 Fe1 68.6(3)
C16 C17 Fe1 69.3(3)
C27 C17 Fe1 133.9(3)
C17 C18 C19 108.2(4)
C17 C18 C33 125.8(4)
C19 C18 C33 125.5(4)
C17 C18 Fe1 71.3(3)
C19 C18 Fe1 69.3(3)
C33 C18 Fe1 131.7(4)
C20 C19 C18 108.1(4)
C20 C19 C39 125.7(4)
C18 C19 C39 125.8(4)
C20 C19 Fe1 69.7(3)
C18 C19 Fe1 69.6(3)
C39 C19 Fe1 132.2(3)
C19 C20 C16 107.8(4)
C19 C20 C45 125.4(4)
C16 C20 C45 126.5(4)
C19 C20 Fe1 69.5(3)
C16 C20 Fe1 70.3(3)
C45 C20 Fe1 130.6(4)
C22 C21 C26 118.2(4)
C22 C21 C16 119.4(4)
C26 C21 C16 122.2(4)
C23 C22 C21 121.1(5)
C23 C22 H22 119.5
C21 C22 H22 119.5
C22 C23 C24 119.8(5)
C22 C23 H23 120.1
C24 C23 H23 120.1
C23 C24 C25 120.6(5)
C23 C24 H24 119.7
C25 C24 H24 119.7
C26 C25 C24 119.2(6)
C26 C25 H25 120.4
C24 C25 H25 120.4
C25 C26 C21 121.2(5)
C25 C26 H26 119.4
C21 C26 H26 119.4
C32 C27 C28 117.8(4)
C32 C27 C17 123.4(5)
C28 C27 C17 118.6(4)
C29 C28 C27 120.9(5)
C29 C28 H28 119.6
C27 C28 H28 119.6
C30 C29 C28 120.5(6)
C30 C29 H29 119.7
C28 C29 H29 119.7
C29 C30 C31 119.2(5)
C29 C30 H30 120.4
C31 C30 H30 120.4
C32 C31 C30 119.9(5)
C32 C31 H31 120.0
C30 C31 H31 120.0
C31 C32 C27 121.7(5)
C31 C32 H32 119.2
C27 C32 H32 119.2
C34 C33 C38 118.3(5)
C34 C33 C18 119.1(4)
C38 C33 C18 122.4(5)
C33 C34 C35 121.4(5)
C33 C34 H34 119.3
C35 C34 H34 119.3
C36 C35 C34 119.6(5)
C36 C35 H35 120.2
C34 C35 H35 120.2
C37 C36 C35 119.9(5)
C37 C36 H36 120.1
C35 C36 H36 120.1
C36 C37 C38 120.1(5)
C36 C37 H37 119.9
C38 C37 H37 119.9
C33 C38 C37 120.7(5)
C33 C38 H38 119.7
C37 C38 H38 119.7
C40 C39 C44 118.9(4)
C40 C39 C19 118.9(4)
C44 C39 C19 122.1(4)
C39 C40 C41 120.7(5)
C39 C40 H40 119.6
C41 C40 H40 119.6
C42 C41 C40 120.2(5)
C42 C41 H41 119.9
C40 C41 H41 119.9
C41 C42 C43 119.8(5)
C41 C42 H42 120.1
C43 C42 H42 120.1
C42 C43 C44 120.5(5)
C42 C43 H43 119.8
C44 C43 H43 119.8
C39 C44 C43 119.8(5)
C39 C44 H44 120.1
C43 C44 H44 120.1
C46 C45 C50 118.8(4)
C46 C45 C20 120.1(4)
C50 C45 C20 121.1(4)
C47 C46 C45 120.6(4)
C47 C46 H46 119.7
C45 C46 H46 119.7
C46 C47 C48 120.0(5)
C46 C47 H47 120.0
C48 C47 H47 120.0
C49 C48 C47 120.1(5)
C49 C48 H48 120.0
C47 C48 H48 120.0
C48 C49 C50 120.5(5)
C48 C49 H49 119.8
C50 C49 H49 119.8
C49 C50 C45 120.1(4)
C49 C50 H50 120.0
C45 C50 H50 120.0
O4 C51 C52 124.6(5)
O4 C51 C55 122.2(6)
C52 C51 C55 113.2(5)
C53 C52 C51 125.0(5)
C53 C52 H52 117.5
C51 C52 H52 117.5
C52 C53 N2 122.8(5)
C52 C53 H53 118.6
N2 C53 H53 118.6
N2 C54 C58 131.0(4)
N2 C54 C55 121.0(4)
C58 C54 C55 107.9(4)
N2 C54 Fe2 130.7(3)
C58 C54 Fe2 69.1(3)
C55 C54 Fe2 68.9(3)
C56 C55 C54 108.3(4)
C56 C55 C51 131.0(5)
C54 C55 C51 120.6(4)
C56 C55 Fe2 69.1(3)
C54 C55 Fe2 70.9(2)
C51 C55 Fe2 127.2(3)
C57 C56 C55 107.4(4)
C57 C56 Fe2 69.9(3)
C55 C56 Fe2 70.6(3)
C57 C56 H56 126.3
C55 C56 H56 126.3
Fe2 C56 H56 124.8
C56 C57 C58 109.4(4)
C56 C57 Fe2 70.0(3)
C58 C57 Fe2 70.5(3)
C56 C57 H57 125.3
C58 C57 H57 125.3
Fe2 C57 H57 125.8
C54 C58 C57 107.0(4)
C54 C58 Fe2 71.1(3)
C57 C58 Fe2 68.9(3)
C54 C58 H58 126.5
C57 C58 H58 126.5
Fe2 C58 H58 125.1
C60 C59 C64 121.2(5)
C60 C59 S2 118.8(4)
C64 C59 S2 120.0(4)
C59 C60 C61 119.7(5)
C59 C60 H60 120.2
C61 C60 H60 120.2
C60 C61 C62 120.7(5)
C60 C61 H61 119.7
C62 C61 H61 119.7
C63 C62 C61 118.1(5)
C63 C62 C65 121.8(6)
C61 C62 C65 120.1(6)
C62 C63 C64 121.6(5)
C62 C63 H63 119.2
C64 C63 H63 119.2
C59 C64 C63 118.8(5)
C59 C64 H64 120.6
C63 C64 H64 120.6
C62 C65 H65A 109.5
C62 C65 H65B 109.5
H65A C65 H65B 109.5
C62 C65 H65C 109.5
H65A C65 H65C 109.5
H65B C65 H65C 109.5
C70 C66 C67 107.9(4)
C70 C66 C71 126.9(4)
C67 C66 C71 124.8(4)
C70 C66 Fe2 69.0(2)
C67 C66 Fe2 69.4(2)
C71 C66 Fe2 132.7(3)
C68 C67 C66 108.2(4)
C68 C67 C77 124.8(4)
C66 C67 C77 126.3(4)
C68 C67 Fe2 69.1(3)
C66 C67 Fe2 70.0(3)
C77 C67 Fe2 134.1(3)
C67 C68 C69 107.3(4)
C67 C68 C83 126.4(4)
C69 C68 C83 126.1(4)
C67 C68 Fe2 70.3(3)
C69 C68 Fe2 68.8(2)
C83 C68 Fe2 129.7(3)
C70 C69 C68 108.3(4)
C70 C69 C89 127.7(4)
C68 C69 C89 123.9(4)
C70 C69 Fe2 70.2(2)
C68 C69 Fe2 69.9(2)
C89 C69 Fe2 128.9(3)
C69 C70 C66 108.4(4)
C69 C70 C95 127.2(4)
C66 C70 C95 124.2(4)
C69 C70 Fe2 69.1(2)
C66 C70 Fe2 70.7(2)
C95 C70 Fe2 129.9(3)
C76 C71 C72 117.5(4)
C76 C71 C66 120.4(4)
C72 C71 C66 121.9(4)
C73 C72 C71 120.6(4)
C73 C72 H72 119.7
C71 C72 H72 119.7
C72 C73 C74 121.1(4)
C72 C73 H73 119.4
C74 C73 H73 119.4
C73 C74 C75 118.6(4)
C73 C74 H74 120.7
C75 C74 H74 120.7
C76 C75 C74 120.6(5)
C76 C75 H75 119.7
C74 C75 H75 119.7
C75 C76 C71 121.5(4)
C75 C76 H76 119.2
C71 C76 H76 119.2
C78 C77 C82 118.6(4)
C78 C77 C67 118.8(4)
C82 C77 C67 122.5(4)
C77 C78 C79 121.5(5)
C77 C78 H78 119.2
C79 C78 H78 119.2
C78 C79 C80 119.1(5)
C78 C79 H79 120.5
C80 C79 H79 120.5
C81 C80 C79 119.6(5)
C81 C80 H80 120.2
C79 C80 H80 120.2
C82 C81 C80 120.5(5)
C82 C81 H81 119.7
C80 C81 H81 119.7
C81 C82 C77 120.7(5)
C81 C82 H82 119.7
C77 C82 H82 119.7
C84 C83 C88 119.0(4)
C84 C83 C68 117.8(4)
C88 C83 C68 122.9(4)
C83 C84 C85 120.4(5)
C83 C84 H84 119.8
C85 C84 H84 119.8
C86 C85 C84 119.6(5)
C86 C85 H85 120.2
C84 C85 H85 120.2
C87 C86 C85 120.4(5)
C87 C86 H86 119.8
C85 C86 H86 119.8
C86 C87 C88 120.0(5)
C86 C87 H87 120.0
C88 C87 H87 120.0
C87 C88 C83 120.6(5)
C87 C88 H88 119.7
C83 C88 H88 119.7
C94 C89 C90 120.1(4)
C94 C89 C69 121.5(4)
C90 C89 C69 118.4(4)
C89 C90 C91 120.0(5)
C89 C90 H90 120.0
C91 C90 H90 120.0
C92 C91 C90 119.7(5)
C92 C91 H91 120.1
C90 C91 H91 120.1
C93 C92 C91 120.2(5)
C93 C92 H92 119.9
C91 C92 H92 119.9
C92 C93 C94 120.2(5)
C92 C93 H93 119.9
C94 C93 H93 119.9
C89 C94 C93 119.8(5)
C89 C94 H94 120.1
C93 C94 H94 120.1
C100 C95 C96 119.5(4)
C100 C95 C70 121.7(4)
C96 C95 C70 118.6(4)
C97 C96 C95 118.9(5)
C97 C96 H96 120.5
C95 C96 H96 120.5
C98 C97 C96 121.0(5)
C98 C97 H97 119.5
C96 C97 H97 119.5
C97 C98 C99 119.5(5)
C97 C98 H98 120.2
C99 C98 H98 120.2
C98 C99 C100 120.1(5)
C98 C99 H99 119.9
C100 C99 H99 119.9
C95 C100 C99 120.8(4)
C95 C100 H100 119.6
C99 C100 H100 119.6
Cl2 C101 Cl1 113.9(4)
Cl2 C101 H10A 108.8
Cl1 C101 H10A 108.8
Cl2 C101 H10B 108.8
Cl1 C101 H10B 108.8
H10A C101 H10B 107.7
C103 C102 H10C 109.5
C103 C102 H10D 109.5
H10C C102 H10D 109.5
C103 C102 H10E 109.5
H10C C102 H10E 109.5
H10D C102 H10E 109.5
C102 C103 C104 127.2(11)
C102 C103 H10F 105.5
C104 C103 H10F 105.5
C102 C103 H10G 105.5
C104 C103 H10G 105.5
H10F C103 H10G 106.1
C103 C104 C105 116.6(13)
C103 C104 H10H 108.1
C105 C104 H10H 108.1
C103 C104 H10I 108.1
C105 C104 H10I 108.1
H10H C104 H10I 107.3
C106 C105 C104 102.8(11)
C106 C105 H10J 111.2
C104 C105 H10J 111.2
C106 C105 H10K 111.2
C104 C105 H10K 111.2
H10J C105 H10K 109.1
C105 C106 H10L 109.5
C105 C106 H10M 109.5
H10L C106 H10M 109.5
C105 C106 H10N 109.5
H10L C106 H10N 109.5
H10M C106 H10N 109.5
C6 Fe1 C19 112.3(2)
C6 Fe1 C20 144.0(2)
C19 Fe1 C20 40.85(19)
C6 Fe1 C18 107.2(2)
C19 Fe1 C18 41.12(18)
C20 Fe1 C18 68.99(19)
C6 Fe1 C7 40.1(2)
C19 Fe1 C7 102.9(2)
C20 Fe1 C7 111.8(2)
C18 Fe1 C7 126.7(2)
C6 Fe1 C5 39.3(2)
C19 Fe1 C5 146.5(2)
C20 Fe1 C5 172.2(2)
C18 Fe1 C5 118.2(2)
C7 Fe1 C5 66.8(2)
C6 Fe1 C8 68.0(2)
C19 Fe1 C8 126.2(2)
C20 Fe1 C8 106.1(2)
C18 Fe1 C8 165.1(2)
C7 Fe1 C8 40.7(2)
C5 Fe1 C8 67.6(2)
C6 Fe1 C16 172.6(2)
C19 Fe1 C16 68.72(18)
C20 Fe1 C16 41.12(17)
C18 Fe1 C16 68.45(19)
C7 Fe1 C16 147.3(2)
C5 Fe1 C16 136.8(2)
C8 Fe1 C16 117.8(2)
C6 Fe1 C17 132.5(2)
C19 Fe1 C17 68.10(18)
C20 Fe1 C17 68.44(18)
C18 Fe1 C17 40.09(18)
C7 Fe1 C17 166.6(2)
C5 Fe1 C17 114.8(2)
C8 Fe1 C17 152.7(2)
C16 Fe1 C17 40.49(18)
C6 Fe1 C4 67.3(2)
C19 Fe1 C4 165.6(2)
C20 Fe1 C4 131.5(2)
C18 Fe1 C4 153.2(2)
C7 Fe1 C4 67.0(2)
C5 Fe1 C4 40.8(2)
C8 Fe1 C4 39.5(2)
C16 Fe1 C4 113.68(19)
C17 Fe1 C4 123.6(2)
C57 Fe2 C69 102.18(18)
C57 Fe2 C56 40.1(2)
C69 Fe2 C56 122.84(19)
C57 Fe2 C70 124.21(19)
C69 Fe2 C70 40.67(17)
C56 Fe2 C70 160.81(18)
C57 Fe2 C68 113.39(19)
C69 Fe2 C68 41.31(17)
C56 Fe2 C68 104.75(19)
C70 Fe2 C68 68.90(17)
C57 Fe2 C58 40.6(2)
C69 Fe2 C58 113.81(17)
C56 Fe2 C58 68.3(2)
C70 Fe2 C58 106.63(18)
C68 Fe2 C58 147.16(18)
C57 Fe2 C55 67.11(19)
C69 Fe2 C55 162.60(18)
C56 Fe2 C55 40.28(19)
C70 Fe2 C55 156.72(18)
C68 Fe2 C55 128.53(18)
C58 Fe2 C55 67.68(18)
C57 Fe2 C67 149.5(2)
C69 Fe2 C67 68.56(17)
C56 Fe2 C67 119.36(19)
C70 Fe2 C67 68.32(17)
C68 Fe2 C67 40.59(17)
C58 Fe2 C67 169.88(19)
C55 Fe2 C67 113.26(18)
C57 Fe2 C66 163.92(18)
C69 Fe2 C66 68.18(17)
C56 Fe2 C66 155.94(19)
C70 Fe2 C66 40.29(16)
C68 Fe2 C66 68.50(18)
C58 Fe2 C66 129.98(19)
C55 Fe2 C66 125.28(18)
C67 Fe2 C66 40.66(17)
C57 Fe2 C54 67.05(19)
C69 Fe2 C54 150.05(18)
C56 Fe2 C54 67.75(19)
C70 Fe2 C54 121.06(18)
C68 Fe2 C54 168.47(16)
C58 Fe2 C54 39.86(17)
C55 Fe2 C54 40.20(18)
C67 Fe2 C54 134.41(17)
C66 Fe2 C54 114.54(18)
C3 N1 C4 116.9(5)
C3 N1 S1 116.6(4)
C4 N1 S1 120.0(4)
C53 N2 C54 117.3(4)
C53 N2 S2 116.2(3)
C54 N2 S2 120.4(3)
O3 S1 O2 120.8(3)
O3 S1 N1 107.2(3)
O2 S1 N1 104.4(2)
O3 S1 C9 109.6(3)
O2 S1 C9 110.0(3)
N1 S1 C9 103.2(2)
O6 S2 O5 120.5(2)
O6 S2 N2 107.0(2)
O5 S2 N2 104.9(2)
O6 S2 C59 110.1(3)
O5 S2 C59 108.7(2)
N2 S2 C59 104.4(2)

loop_
_geom_bond_atom_site_label_1
_geom_bond_atom_site_label_2
_geom_bond_distance
C1 O1 1.228(7)
C1 C2 1.443(8)
C1 C5 1.465(8)
C2 C3 1.342(9)
C2 H2 0.95
C3 N1 1.405(7)
C3 H3 0.95
C4 N1 1.408(7)
C4 C8 1.410(8)
C4 C5 1.452(8)
C4 Fe1 2.092(6)
C5 C6 1.385(7)
C5 Fe1 2.075(5)
C6 C7 1.409(8)
C6 Fe1 2.047(5)
C6 H6 0.95
C7 C8 1.438(8)
C7 Fe1 2.061(5)
C7 H7 0.95
C8 Fe1 2.076(5)
C8 H8 0.95
C9 C10 1.352(8)
C9 C14 1.369(7)
C9 S1 1.769(6)
C10 C11 1.358(9)
C10 H10 0.95
C11 C12 1.371(9)
C11 H11 0.95
C12 C13 1.391(9)
C12 C15 1.537(10)
C13 C14 1.424(9)
C13 H13 0.95
C14 H14 0.95
C15 H15A 0.98
C15 H15B 0.98
C15 H15C 0.98
C16 C17 1.442(6)
C16 C20 1.451(6)
C16 C21 1.486(6)
C16 Fe1 2.077(5)
C17 C18 1.420(7)
C17 C27 1.483(6)
C17 Fe1 2.089(5)
C18 C19 1.441(6)
C18 C33 1.492(7)
C18 Fe1 2.054(5)
C19 C20 1.432(7)
C19 C39 1.493(6)
C19 Fe1 2.050(5)
C20 C45 1.481(6)
C20 Fe1 2.053(5)
C21 C22 1.391(7)
C21 C26 1.393(7)
C22 C23 1.371(7)
C22 H22 0.95
C23 C24 1.376(9)
C23 H23 0.95
C24 C25 1.385(9)
C24 H24 0.95
C25 C26 1.375(7)
C25 H25 0.95
C26 H26 0.95
C27 C32 1.397(7)
C27 C28 1.399(7)
C28 C29 1.382(7)
C28 H28 0.95
C29 C30 1.380(8)
C29 H29 0.95
C30 C31 1.405(8)
C30 H30 0.95
C31 C32 1.366(7)
C31 H31 0.95
C32 H32 0.95
C33 C34 1.383(7)
C33 C38 1.386(7)
C34 C35 1.389(7)
C34 H34 0.95
C35 C36 1.382(8)
C35 H35 0.95
C36 C37 1.378(9)
C36 H36 0.95
C37 C38 1.393(7)
C37 H37 0.95
C38 H38 0.95
C39 C40 1.383(7)
C39 C44 1.394(7)
C40 C41 1.399(7)
C40 H40 0.95
C41 C42 1.375(8)
C41 H41 0.95
C42 C43 1.376(9)
C42 H42 0.95
C43 C44 1.406(7)
C43 H43 0.95
C44 H44 0.95
C45 C46 1.395(7)
C45 C50 1.402(6)
C46 C47 1.381(7)
C46 H46 0.95
C47 C48 1.393(7)
C47 H47 0.95
C48 C49 1.370(8)
C48 H48 0.95
C49 C50 1.389(7)
C49 H49 0.95
C50 H50 0.95
C51 O4 1.240(6)
C51 C52 1.422(8)
C51 C55 1.484(6)
C52 C53 1.337(8)
C52 H52 0.95
C53 N2 1.401(6)
C53 H53 0.95
C54 N2 1.405(5)
C54 C58 1.420(6)
C54 C55 1.432(7)
C54 Fe2 2.096(5)
C55 C56 1.419(7)
C55 Fe2 2.071(4)
C56 C57 1.407(7)
C56 Fe2 2.051(5)
C56 H56 0.95
C57 C58 1.429(7)
C57 Fe2 2.050(5)
C57 H57 0.95
C58 Fe2 2.070(5)
C58 H58 0.95
C59 C60 1.372(7)
C59 C64 1.383(8)
C59 S2 1.759(5)
C60 C61 1.385(7)
C60 H60 0.95
C61 C62 1.403(8)
C61 H61 0.95
C62 C63 1.386(8)
C62 C65 1.482(9)
C63 C64 1.388(8)
C63 H63 0.95
C64 H64 0.95
C65 H65A 0.98
C65 H65B 0.98
C65 H65C 0.98
C66 C70 1.430(6)
C66 C67 1.448(6)
C66 C71 1.480(6)
C66 Fe2 2.088(4)
C67 C68 1.437(6)
C67 C77 1.485(6)
C67 Fe2 2.080(5)
C68 C69 1.452(6)
C68 C83 1.486(6)
C68 Fe2 2.064(5)
C69 C70 1.430(6)
C69 C89 1.506(6)
C69 Fe2 2.050(4)
C70 C95 1.489(6)
C70 Fe2 2.064(4)
C71 C76 1.391(6)
C71 C72 1.395(6)
C72 C73 1.380(7)
C72 H72 0.95
C73 C74 1.380(7)
C73 H73 0.95
C74 C75 1.382(7)
C74 H74 0.95
C75 C76 1.372(6)
C75 H75 0.95
C76 H76 0.95
C77 C78 1.381(7)
C77 C82 1.397(6)
C78 C79 1.397(7)
C78 H78 0.95
C79 C80 1.398(8)
C79 H79 0.95
C80 C81 1.388(8)
C80 H80 0.95
C81 C82 1.380(7)
C81 H81 0.95
C82 H82 0.95
C83 C84 1.394(7)
C83 C88 1.398(6)
C84 C85 1.401(7)
C84 H84 0.95
C85 C86 1.386(7)
C85 H85 0.95
C86 C87 1.386(8)
C86 H86 0.95
C87 C88 1.388(7)
C87 H87 0.95
C88 H88 0.95
C89 C94 1.377(7)
C89 C90 1.379(7)
C90 C91 1.405(7)
C90 H90 0.95
C91 C92 1.378(9)
C91 H91 0.95
C92 C93 1.375(9)
C92 H92 0.95
C93 C94 1.402(7)
C93 H93 0.95
C94 H94 0.95
C95 C100 1.375(7)
C95 C96 1.414(6)
C96 C97 1.405(7)
C96 H96 0.95
C97 C98 1.383(8)
C97 H97 0.95
C98 C99 1.387(8)
C98 H98 0.95
C99 C100 1.401(6)
C99 H99 0.95
C100 H100 0.95
C101 Cl2 1.691(9)
C101 Cl1 1.749(9)
C101 H10A 0.99
C101 H10B 0.99
C102 C103 1.348(14)
C102 H10C 0.98
C102 H10D 0.98
C102 H10E 0.98
C103 C104 1.397(15)
C103 H10F 0.99
C103 H10G 0.99
C104 C105 1.454(19)
C104 H10H 0.99
C104 H10I 0.99
C105 C106 1.35(2)
C105 H10J 0.99
C105 H10K 0.99
C106 H10L 0.98
C106 H10M 0.98
C106 H10N 0.98
N1 S1 1.696(5)
N2 S2 1.689(4)
O2 S1 1.428(4)
O3 S1 1.402(5)
O5 S2 1.430(4)
O6 S2 1.409(4)
